data_4022339
loop_
_publ_author_name
'Alexander Krivokapic'
'Andrew R. Cowley'
'Harry L. Anderson'

_publ_section_title
;
 Contracted and Expanded meso-Alkynyl Porphyrinoids:
 from Triphyrin to Hexaphyrin
;
_journal_name_full 'Journal of Organic Chemistry'
_journal_page_first 1089
_journal_page_last 1096
_journal_paper_doi 10.1021/jo026748c
_journal_volume 68
_journal_year 2003
_chemical_compound_source
;
Synthesised as described.
;
_chemical_formula_moiety '(C80 H124 N4 Pt1 Si4),(C1 H2 Cl2), (H2 O1)'
_chemical_formula_sum 'C81 H128 Cl2 N4 O Pt Si4'
_chemical_formula_weight 1552.23
_chemical_melting_point ?
_chemical_name_systematic
;
?
;
_space_group_IT_number 2
_symmetry_cell_setting triclinic
_symmetry_space_group_name_Hall '-P 1'
_symmetry_space_group_name_H-M 'P -1'
_atom_sites_solution_hydrogens geom
_atom_sites_solution_primary direct
_cell_angle_alpha 107.0731(15)
_cell_angle_beta 106.1862(11)
_cell_angle_gamma 93.165(1)
_cell_formula_units_Z 2
_cell_length_a 15.2923(3)
_cell_length_b 15.6848(4)
_cell_length_c 18.9901(4)
_cell_measurement_reflns_used 12520
_cell_measurement_temperature 150
_cell_measurement_theta_max 27
_cell_measurement_theta_min 5
_cell_volume 4134.71(17)
_computing_cell_refinement
;
  Denzo/Scalepack (Otwinowski & Minor, 1996)
;
_computing_data_collection
;
  COLLECT (Nonius BV, 1997)
;
_computing_data_reduction
;
  Denzo/Scalepack (Otwinowski & Minor, 1996)
;
_computing_molecular_graphics
;
  CAMERON (Watkin et al 1996)
;
_computing_publication_material
;
  CRYSTALS (Watkin et al 2001)
;
_computing_structure_refinement
;
  CRYSTALS (Watkin et al 2001)
;
_computing_structure_solution
;
  SIR92 (Altomare et al, 1994)
;
_diffrn_ambient_temperature 150
_diffrn_measured_fraction_theta_full 0.973
_diffrn_measured_fraction_theta_max 0.943
_diffrn_measurement_device_type
;
Enraf Nonius Kappa CCD
;
_diffrn_measurement_method \w
_diffrn_radiation_monochromator graphite
_diffrn_radiation_type 'Mo K\a'
_diffrn_radiation_wavelength 0.71073
_diffrn_reflns_av_R_equivalents 0.07
_diffrn_reflns_limit_h_max 19
_diffrn_reflns_limit_h_min -19
_diffrn_reflns_limit_k_max 19
_diffrn_reflns_limit_k_min -20
_diffrn_reflns_limit_l_max 24
_diffrn_reflns_limit_l_min -23
_diffrn_reflns_number 26417
_diffrn_reflns_theta_full 20.853
_diffrn_reflns_theta_max 27.438
_diffrn_reflns_theta_min 5.126
_diffrn_standards_decay_% 0.00
_diffrn_standards_interval_count 0
_diffrn_standards_interval_time 0
_diffrn_standards_number 0
_exptl_absorpt_coefficient_mu 1.863
_exptl_absorpt_correction_T_max 0.83
_exptl_absorpt_correction_T_min 0.83
_exptl_absorpt_correction_type multi-scan
_exptl_absorpt_process_details
;
  Denzo/Scalepack (Otwinowski & Minor, 1996)
;
_exptl_crystal_colour ' green '
_exptl_crystal_density_diffrn 1.245
_exptl_crystal_density_meas ?
_exptl_crystal_description ' plate '
_exptl_crystal_F_000 1632.000
_exptl_crystal_size_max 0.20
_exptl_crystal_size_mid 0.10
_exptl_crystal_size_min 0.10
_refine_diff_density_max 4.92
_refine_diff_density_min -3.13
_refine_ls_extinction_method None
_refine_ls_goodness_of_fit_ref 1.0091
_refine_ls_hydrogen_treatment noref
_refine_ls_matrix_type full
_refine_ls_number_parameters 838
_refine_ls_number_reflns 13319
_refine_ls_R_factor_all 0.0886
_refine_ls_R_factor_gt 0.0640
_refine_ls_shift/su_max 0.008626
_refine_ls_structure_factor_coef F
_refine_ls_weighting_details
;
Method = Prince modified Chebychev polynomial, (Watkin, 1994)
  W = [weight] * [1-(deltaF/6*sigmaF)^2]^2
  1.89 0.511 1.39
;
_refine_ls_weighting_scheme calc
_refine_ls_wR_factor_all 0.0780
_refine_ls_wR_factor_gt 0.0728
_refine_ls_wR_factor_ref 0.0728
_reflns_limit_h_max 18
_reflns_limit_h_min -19
_reflns_limit_k_max 19
_reflns_limit_k_min -20
_reflns_limit_l_max 24
_reflns_limit_l_min 0
_reflns_number_gt 13319
_reflns_number_total 17821
_reflns_threshold_expression I>3.00u(I)
_cod_data_source_file jo026748csi20021121_094930_8.cif
_cod_data_source_block compound_Pt2
_cod_depositor_comments
;
The following automatic conversions were performed:
'_symmetry_cell_setting' value 'Triclinic ' changed to 'triclinic'
according to '/home/saulius/struct/CIF-dictionaries/cif_core.dic'
dictionary named 'cif_core.dic' version 2.4.1 from 2010-06-29.

Automatic conversion script
Id: cif_fix_enum 1527 2010-12-29 10:47:43Z saulius 

The following automatic conversions were performed:

'_chemical_melting_point' value 'not measured' was changed to '?' -
the value is undefined or not given.

Automatic conversion script
Id: cif_fix_values 1646 2011-03-28 12:23:43Z adriana 
;
_cod_original_sg_symbol_H-M 'P -1 '
_cod_original_formula_sum ' C81 H128 Cl2 N4 O1 Pt1 Si4 '
_cod_database_code 4022339

loop_
_symmetry_equiv_pos_as_xyz
x,y,z
-x,-y,-z

loop_
_atom_site_label
_atom_site_type_symbol
_atom_site_fract_x
_atom_site_fract_y
_atom_site_fract_z
_atom_site_U_iso_or_equiv
_atom_site_occupancy
_atom_site_adp_type
_atom_site_attached_hydrogens
Pt1 Pt 0.829805(15) 0.140621(16) 0.749999(14) 0.0243 1.0000 Uani .
Cl1 Cl 0.5077(3) 0.5376(4) 0.7062(2) 0.1134 1.0000 Uani .
Cl2 Cl 0.5936(2) 0.5593(2) 0.59264(17) 0.0888 1.0000 Uani .
Si1 Si 1.12777(12) 0.31913(13) 0.54278(11) 0.0356 1.0000 Uani .
Si2 Si 0.72725(12) 0.57199(12) 1.0016(1) 0.0336 1.0000 Uani .
Si3 Si 0.36585(12) -0.16103(13) 0.53787(11) 0.0369 1.0000 Uani .
Si4 Si 1.13871(12) -0.15898(13) 0.9302(1) 0.0347 1.0000 Uani .
N1 N 0.7969(3) 0.0149(3) 0.7458(3) 0.0302 1.0000 Uani .
N2 N 0.9532(3) 0.1142(3) 0.7434(3) 0.0277 1.0000 Uani .
N3 N 0.8639(3) 0.2669(3) 0.7566(3) 0.0299 1.0000 Uani .
N4 N 0.7058(3) 0.1670(4) 0.7566(3) 0.0303 1.0000 Uani .
C1 C 0.7087(4) -0.0309(4) 0.7229(3) 0.0272 1.0000 Uani .
C2 C 0.7136(4) -0.1198(4) 0.7307(4) 0.0351 1.0000 Uani .
C3 C 0.8058(4) -0.1231(4) 0.7640(4) 0.0309 1.0000 Uani .
C4 C 0.8573(4) -0.0397(4) 0.7682(3) 0.0291 1.0000 Uani .
C5 C 0.9541(4) -0.0197(4) 0.7857(3) 0.0289 1.0000 Uani .
C6 C 0.9968(4) 0.0475(4) 0.7647(3) 0.0279 1.0000 Uani .
C7 C 1.0858(4) 0.0525(4) 0.7525(4) 0.0305 1.0000 Uani .
C8 C 1.0914(4) 0.1176(4) 0.7191(4) 0.0315 1.0000 Uani .
C9 C 1.0089(4) 0.1600(4) 0.7168(3) 0.0276 1.0000 Uani .
C10 C 0.9918(4) 0.2413(4) 0.7016(3) 0.0305 1.0000 Uani .
C11 C 0.9317(4) 0.2968(4) 0.7310(3) 0.0290 1.0000 Uani .
C12 C 0.9360(4) 0.3947(4) 0.7479(4) 0.0312 1.0000 Uani .
C13 C 0.8740(4) 0.4206(4) 0.7866(3) 0.0305 1.0000 Uani .
C14 C 0.8263(4) 0.3390(4) 0.7891(3) 0.0298 1.0000 Uani .
C15 C 0.7468(4) 0.3319(4) 0.8130(3) 0.0287 1.0000 Uani .
C16 C 0.6843(4) 0.2500(4) 0.7860(3) 0.0300 1.0000 Uani .
C17 C 0.5869(4) 0.2410(4) 0.7791(4) 0.0333 1.0000 Uani .
C18 C 0.5508(4) 0.1520(5) 0.7414(4) 0.0345 1.0000 Uani .
C19 C 0.6290(4) 0.1046(4) 0.7294(3) 0.0306 1.0000 Uani .
C20 C 0.6285(4) 0.0107(4) 0.7045(3) 0.0296 1.0000 Uani .
C21 C 0.6362(4) -0.1923(5) 0.7150(4) 0.0407 1.0000 Uani .
C22 C 0.5863(5) -0.1710(6) 0.7764(5) 0.0491 1.0000 Uani .
C23 C 0.8406(4) -0.1994(5) 0.7899(4) 0.0391 1.0000 Uani .
C24 C 0.8730(6) -0.2682(5) 0.7315(5) 0.0453 1.0000 Uani .
C25 C 1.1629(5) -0.0027(5) 0.7707(4) 0.0380 1.0000 Uani .
C26 C 1.2313(5) 0.0440(5) 0.8522(5) 0.0467 1.0000 Uani .
C27 C 1.1700(5) 0.1386(5) 0.6918(5) 0.0452 1.0000 Uani .
C28 C 1.1552(8) 0.0787(6) 0.6089(6) 0.0650 1.0000 Uani .
C29 C 1.0016(5) 0.4572(4) 0.7333(4) 0.0370 1.0000 Uani .
C30 C 0.9588(6) 0.4814(5) 0.6605(5) 0.0480 1.0000 Uani .
C31 C 0.8555(4) 0.5167(4) 0.8147(4) 0.0363 1.0000 Uani .
C32 C 0.7684(5) 0.5343(5) 0.7615(5) 0.0466 1.0000 Uani .
C33 C 0.5325(4) 0.3149(5) 0.8054(4) 0.0406 1.0000 Uani .
C34 C 0.5269(6) 0.3273(6) 0.8862(5) 0.0562 1.0000 Uani .
C35 C 0.4528(4) 0.1114(5) 0.7233(4) 0.0405 1.0000 Uani .
C36 C 0.4389(5) 0.0650(6) 0.7808(5) 0.0527 1.0000 Uani .
C37 C 0.5436(4) -0.0481(4) 0.6565(4) 0.0338 1.0000 Uani .
C38 C 0.4743(4) -0.0957(5) 0.6103(4) 0.0358 1.0000 Uani .
C39 C 0.2887(5) -0.0754(5) 0.5179(4) 0.0427 1.0000 Uani .
C40 C 0.1902(5) -0.1196(6) 0.4668(5) 0.0540 1.0000 Uani .
C41 C 0.3277(6) -0.0104(6) 0.4849(5) 0.0570 1.0000 Uani .
C42 C 0.3146(5) -0.2363(5) 0.5820(4) 0.0440 1.0000 Uani .
C43 C 0.2906(7) -0.1809(7) 0.6534(5) 0.0656 1.0000 Uani .
C44 C 0.3767(6) -0.3058(6) 0.6002(6) 0.0630 1.0000 Uani .
C45 C 0.3904(7) -0.2294(8) 0.4482(7) 0.0874 1.0000 Uani .
C46 C 0.3199(6) -0.3071(6) 0.3966(5) 0.0523 1.0000 Uani .
C47 C 0.4849(7) -0.2307(15) 0.4462(11) 0.1666 1.0000 Uani .
C48 C 1.0131(4) -0.0687(4) 0.8268(3) 0.0318 1.0000 Uani .
C49 C 1.0646(4) -0.1045(4) 0.8662(4) 0.0338 1.0000 Uani .
C50 C 1.0556(5) -0.2199(6) 0.9632(5) 0.0474 1.0000 Uani .
C51 C 1.0100(7) -0.1549(7) 1.0147(6) 0.0638 1.0000 Uani .
C52 C 1.0956(7) -0.2892(7) 1.0014(7) 0.0719 1.0000 Uani .
C53 C 1.1945(5) -0.2442(5) 0.8702(5) 0.0437 1.0000 Uani .
C54 C 1.1236(7) -0.3056(6) 0.7965(6) 0.0712 1.0000 Uani .
C55 C 1.2736(7) -0.2020(7) 0.8505(5) 0.0602 1.0000 Uani .
C56 C 1.2289(5) -0.0688(5) 1.0083(4) 0.0447 1.0000 Uani .
C57 C 1.2879(7) -0.1045(8) 1.0714(5) 0.0696 1.0000 Uani .
C58 C 1.1904(6) 0.0179(6) 1.0436(5) 0.0602 1.0000 Uani .
C59 C 1.0409(4) 0.2707(4) 0.6557(3) 0.0304 1.0000 Uani .
C60 C 1.0774(4) 0.2919(5) 0.6138(4) 0.0367 1.0000 Uani .
C61 C 1.1566(5) 0.4455(5) 0.5723(5) 0.0435 1.0000 Uani .
C62 C 1.2180(7) 0.4915(6) 0.6566(5) 0.0575 1.0000 Uani .
C63 C 1.1960(7) 0.4753(7) 0.5163(6) 0.0614 1.0000 Uani .
C64 C 1.0346(5) 0.2782(6) 0.4442(4) 0.0477 1.0000 Uani .
C65 C 0.9500(6) 0.3241(7) 0.4439(5) 0.0609 1.0000 Uani .
C66 C 1.0105(7) 0.1743(8) 0.4167(6) 0.0738 1.0000 Uani .
C67 C 1.2277(6) 0.2538(6) 0.5396(5) 0.0466 1.0000 Uani .
C68 C 1.2637(7) 0.2513(7) 0.4711(6) 0.0631 1.0000 Uani .
C69 C 1.3069(6) 0.2832(7) 0.6159(6) 0.0584 1.0000 Uani .
C70 C 0.7294(4) 0.4090(4) 0.8668(4) 0.0315 1.0000 Uani .
C71 C 0.7201(4) 0.4728(4) 0.9165(4) 0.0328 1.0000 Uani .
C72 C 0.8503(5) 0.6275(5) 1.0365(4) 0.0412 1.0000 Uani .
C73 C 0.8683(8) 0.7178(7) 1.1016(5) 0.0717 1.0000 Uani .
C74 C 0.9190(6) 0.5653(8) 1.0604(6) 0.0667 1.0000 Uani .
C75 C 0.6463(6) 0.6495(5) 0.9692(4) 0.0479 1.0000 Uani .
C76 C 0.6804(9) 0.6964(8) 0.9200(7) 0.0729 1.0000 Uani .
C77 C 0.5482(6) 0.6009(7) 0.9259(6) 0.0635 1.0000 Uani .
C78 C 0.6875(5) 0.5295(5) 1.0732(4) 0.0419 1.0000 Uani .
C79 C 0.7027(7) 0.6033(6) 1.1518(5) 0.0561 1.0000 Uani .
C80 C 0.7247(6) 0.4444(6) 1.0866(5) 0.0500 1.0000 Uani .
C81 C 0.513(1) 0.4972(9) 0.6142(7) 0.0887 1.0000 Uani .
O1 O 0.4661(8) 0.0933(17) 0.0149(8) 0.2379 1.0000 Uani 2
H211 H 0.6616 -0.2499 0.7138 0.0463 1.0000 Uiso .
H212 H 0.5908 -0.1997 0.6634 0.0463 1.0000 Uiso .
H221 H 0.5354 -0.2214 0.7631 0.0562 1.0000 Uiso .
H222 H 0.6308 -0.1639 0.8283 0.0562 1.0000 Uiso .
H223 H 0.5600 -0.1137 0.7779 0.0562 1.0000 Uiso .
H231 H 0.8935 -0.1739 0.8386 0.0473 1.0000 Uiso .
H232 H 0.7898 -0.2311 0.8008 0.0473 1.0000 Uiso .
H241 H 0.8951 -0.3169 0.7532 0.0534 1.0000 Uiso .
H242 H 0.9244 -0.2380 0.7204 0.0534 1.0000 Uiso .
H243 H 0.8207 -0.2952 0.6825 0.0534 1.0000 Uiso .
H251 H 1.1966 -0.0099 0.7316 0.0472 1.0000 Uiso .
H252 H 1.1356 -0.0634 0.7680 0.0472 1.0000 Uiso .
H261 H 1.2811 0.0064 0.8626 0.0547 1.0000 Uiso .
H262 H 1.2591 0.1047 0.8553 0.0547 1.0000 Uiso .
H263 H 1.1981 0.0511 0.8916 0.0547 1.0000 Uiso .
H271 H 1.2282 0.1283 0.7263 0.0597 1.0000 Uiso .
H272 H 1.1752 0.2032 0.6939 0.0597 1.0000 Uiso .
H281 H 1.2085 0.0938 0.5917 0.0895 1.0000 Uiso .
H282 H 1.1501 0.0140 0.6065 0.0895 1.0000 Uiso .
H283 H 1.0972 0.0889 0.5741 0.0895 1.0000 Uiso .
H291 H 1.0214 0.5139 0.7787 0.0455 1.0000 Uiso .
H292 H 1.0565 0.4274 0.7277 0.0455 1.0000 Uiso .
H301 H 1.0051 0.5230 0.6534 0.0639 1.0000 Uiso .
H302 H 0.9040 0.5117 0.6656 0.0639 1.0000 Uiso .
H303 H 0.9391 0.4252 0.6146 0.0639 1.0000 Uiso .
H311 H 0.9091 0.5586 0.8176 0.0421 1.0000 Uiso .
H312 H 0.8488 0.5289 0.8675 0.0421 1.0000 Uiso .
H321 H 0.7594 0.5984 0.7826 0.0585 1.0000 Uiso .
H322 H 0.7745 0.5229 0.7086 0.0585 1.0000 Uiso .
H323 H 0.7142 0.4932 0.7585 0.0585 1.0000 Uiso .
H331 H 0.5627 0.3729 0.8049 0.0446 1.0000 Uiso .
H332 H 0.4686 0.2996 0.7683 0.0446 1.0000 Uiso .
H341 H 0.4903 0.3768 0.9005 0.0661 1.0000 Uiso .
H342 H 0.5904 0.3432 0.9239 0.0661 1.0000 Uiso .
H343 H 0.4963 0.2699 0.8873 0.0661 1.0000 Uiso .
H351 H 0.4136 0.1604 0.7241 0.0464 1.0000 Uiso .
H352 H 0.4331 0.0657 0.6703 0.0464 1.0000 Uiso .
H361 H 0.3725 0.0393 0.7657 0.0633 1.0000 Uiso .
H362 H 0.4577 0.1101 0.8340 0.0633 1.0000 Uiso .
H363 H 0.4773 0.0154 0.7802 0.0633 1.0000 Uiso .
H391 H 0.2858 -0.0388 0.5698 0.0487 1.0000 Uiso .
H401 H 0.1521 -0.0718 0.4579 0.0577 1.0000 Uiso .
H402 H 0.1625 -0.1550 0.4934 0.0577 1.0000 Uiso .
H403 H 0.1919 -0.1609 0.4160 0.0577 1.0000 Uiso .
H411 H 0.2837 0.0329 0.4757 0.0699 1.0000 Uiso .
H412 H 0.3880 0.0236 0.5224 0.0699 1.0000 Uiso .
H413 H 0.3371 -0.0450 0.4348 0.0699 1.0000 Uiso .
H421 H 0.2558 -0.2711 0.5424 0.0462 1.0000 Uiso .
H431 H 0.2636 -0.2225 0.6755 0.0777 1.0000 Uiso .
H432 H 0.3477 -0.1427 0.6932 0.0777 1.0000 Uiso .
H433 H 0.2449 -0.1412 0.6382 0.0777 1.0000 Uiso .
H441 H 0.3470 -0.3442 0.6235 0.0716 1.0000 Uiso .
H442 H 0.4378 -0.2737 0.6377 0.0716 1.0000 Uiso .
H443 H 0.3856 -0.3447 0.5514 0.0716 1.0000 Uiso .
H451 H 0.3801 -0.1854 0.4188 0.0920 1.0000 Uiso .
H461 H 0.3395 -0.3388 0.3508 0.0555 1.0000 Uiso .
H462 H 0.3126 -0.3498 0.4254 0.0555 1.0000 Uiso .
H463 H 0.2599 -0.2856 0.3786 0.0555 1.0000 Uiso .
H471 H 0.4850 -0.2703 0.3942 0.1653 1.0000 Uiso .
H472 H 0.5203 -0.2547 0.4872 0.1653 1.0000 Uiso .
H473 H 0.5142 -0.1681 0.4558 0.1653 1.0000 Uiso .
H501 H 1.0071 -0.2554 0.9139 0.0633 1.0000 Uiso .
H511 H 0.9669 -0.1903 1.0305 0.0861 1.0000 Uiso .
H512 H 1.0584 -0.1144 1.0619 0.0861 1.0000 Uiso .
H513 H 0.9748 -0.1178 0.9852 0.0861 1.0000 Uiso .
H521 H 1.0473 -0.3180 1.0169 0.0991 1.0000 Uiso .
H522 H 1.1494 -0.2581 1.0483 0.0991 1.0000 Uiso .
H523 H 1.1161 -0.3365 0.9637 0.0991 1.0000 Uiso .
H531 H 1.2223 -0.2804 0.9039 0.0576 1.0000 Uiso .
H541 H 1.1550 -0.3498 0.7660 0.0765 1.0000 Uiso .
H542 H 1.0766 -0.3389 0.8101 0.0765 1.0000 Uiso .
H543 H 1.0928 -0.2686 0.7648 0.0765 1.0000 Uiso .
H551 H 1.2996 -0.2508 0.8189 0.0735 1.0000 Uiso .
H552 H 1.3229 -0.1667 0.8994 0.0735 1.0000 Uiso .
H553 H 1.2500 -0.1610 0.8202 0.0735 1.0000 Uiso .
H561 H 1.2713 -0.0502 0.9820 0.0525 1.0000 Uiso .
H571 H 1.3348 -0.0540 1.1116 0.0803 1.0000 Uiso .
H572 H 1.3198 -0.1535 1.0471 0.0803 1.0000 Uiso .
H573 H 1.2472 -0.1289 1.0962 0.0803 1.0000 Uiso .
H581 H 1.2417 0.0631 1.0847 0.0643 1.0000 Uiso .
H582 H 1.1429 0.0024 1.0667 0.0643 1.0000 Uiso .
H583 H 1.1617 0.0439 1.0019 0.0643 1.0000 Uiso .
H611 H 1.0957 0.4668 0.5695 0.0536 1.0000 Uiso .
H621 H 1.2297 0.5581 0.6671 0.0679 1.0000 Uiso .
H622 H 1.2779 0.4674 0.6648 0.0679 1.0000 Uiso .
H623 H 1.1862 0.4789 0.6927 0.0679 1.0000 Uiso .
H631 H 1.2102 0.5426 0.5344 0.0769 1.0000 Uiso .
H632 H 1.2537 0.4490 0.5145 0.0769 1.0000 Uiso .
H633 H 1.1499 0.4539 0.4634 0.0769 1.0000 Uiso .
H641 H 1.0601 0.2955 0.4065 0.0562 1.0000 Uiso .
H651 H 0.9685 0.3910 0.4621 0.0698 1.0000 Uiso .
H652 H 0.9196 0.3074 0.4793 0.0698 1.0000 Uiso .
H653 H 0.9059 0.3044 0.3902 0.0698 1.0000 Uiso .
H661 H 1.0680 0.1467 0.4177 0.0784 1.0000 Uiso .
H662 H 0.9808 0.1561 0.4518 0.0784 1.0000 Uiso .
H663 H 0.9670 0.1530 0.3626 0.0784 1.0000 Uiso .
H671 H 1.2007 0.1907 0.5311 0.0632 1.0000 Uiso .
H681 H 1.3162 0.2159 0.4729 0.0889 1.0000 Uiso .
H682 H 1.2852 0.3143 0.4746 0.0889 1.0000 Uiso .
H683 H 1.2131 0.2222 0.4213 0.0889 1.0000 Uiso .
H691 H 1.3571 0.2460 0.6101 0.0731 1.0000 Uiso .
H692 H 1.3314 0.3483 0.6293 0.0731 1.0000 Uiso .
H693 H 1.2839 0.2744 0.6581 0.0731 1.0000 Uiso .
H721 H 0.8611 0.6404 0.9908 0.0449 1.0000 Uiso .
H731 H 0.9346 0.7443 1.1179 0.0738 1.0000 Uiso .
H732 H 0.8531 0.7078 1.1468 0.0738 1.0000 Uiso .
H733 H 0.8288 0.7602 1.0826 0.0738 1.0000 Uiso .
H741 H 0.9832 0.5980 1.0784 0.0822 1.0000 Uiso .
H742 H 0.9065 0.5471 1.1033 0.0822 1.0000 Uiso .
H743 H 0.9118 0.5103 1.0150 0.0822 1.0000 Uiso .
H751 H 0.6452 0.6964 1.0176 0.0605 1.0000 Uiso .
H761 H 0.6359 0.7367 0.9040 0.0974 1.0000 Uiso .
H762 H 0.7421 0.7332 0.9508 0.0974 1.0000 Uiso .
H763 H 0.6857 0.6501 0.8728 0.0974 1.0000 Uiso .
H771 H 0.5081 0.6445 0.9100 0.0782 1.0000 Uiso .
H772 H 0.5242 0.5753 0.9606 0.0782 1.0000 Uiso .
H773 H 0.5480 0.5509 0.8789 0.0782 1.0000 Uiso .
H781 H 0.6198 0.5111 1.0462 0.0523 1.0000 Uiso .
H791 H 0.6784 0.6584 1.1428 0.0684 1.0000 Uiso .
H792 H 0.7701 0.6187 1.1808 0.0684 1.0000 Uiso .
H793 H 0.6696 0.5807 1.1829 0.0684 1.0000 Uiso .
H801 H 0.7146 0.3968 1.0355 0.0638 1.0000 Uiso .
H802 H 0.7921 0.4595 1.1154 0.0638 1.0000 Uiso .
H803 H 0.6916 0.4215 1.1176 0.0638 1.0000 Uiso .
H811 H 0.5278 0.4344 0.6054 0.1018 1.0000 Uiso .
H812 H 0.4507 0.4957 0.5779 0.1018 1.0000 Uiso .

loop_
_atom_site_aniso_label
_atom_site_aniso_U_11
_atom_site_aniso_U_22
_atom_site_aniso_U_33
_atom_site_aniso_U_23
_atom_site_aniso_U_13
_atom_site_aniso_U_12
Pt1 0.01974(11) 0.02603(12) 0.02399(12) 0.00768(8) 0.00327(7) -0.00118(7)
Cl1 0.080(2) 0.175(4) 0.080(2) 0.045(2) 0.0122(16) 0.019(2)
Cl2 0.0804(18) 0.098(2) 0.0673(16) 0.0203(15) 0.0016(13) -0.0097(15)
Si1 0.0331(8) 0.043(1) 0.0341(9) 0.0154(7) 0.0126(7) 0.0021(7)
Si2 0.0329(8) 0.0342(9) 0.0303(8) 0.0076(7) 0.0075(7) 0.0044(7)
Si3 0.0246(8) 0.0401(9) 0.0351(9) 0.0022(7) 0.0049(7) -0.0053(7)
Si4 0.0316(8) 0.0410(9) 0.0343(9) 0.0181(7) 0.0081(7) 0.0069(7)
N1 0.026(2) 0.031(3) 0.029(2) 0.009(2) 0.0030(19) 0.0025(19)
N2 0.026(2) 0.026(2) 0.033(3) 0.010(2) 0.0113(19) 0.0066(18)
N3 0.025(2) 0.032(3) 0.025(2) 0.005(2) 0.0020(18) -0.0032(19)
N4 0.027(2) 0.037(3) 0.031(2) 0.013(2) 0.012(2) 0.008(2)
C1 0.024(3) 0.026(3) 0.026(3) 0.007(2) 0.002(2) -0.004(2)
C2 0.025(3) 0.037(3) 0.039(3) 0.013(3) 0.005(2) -0.002(2)
C3 0.030(3) 0.028(3) 0.030(3) 0.009(2) 0.003(2) -0.003(2)
C4 0.028(3) 0.028(3) 0.026(3) 0.007(2) 0.004(2) -0.003(2)
C5 0.027(3) 0.027(3) 0.026(3) 0.007(2) 0.000(2) -0.000(2)
C6 0.025(3) 0.027(3) 0.028(3) 0.007(2) 0.005(2) 0.000(2)
C7 0.022(3) 0.032(3) 0.032(3) 0.007(2) 0.004(2) 0.000(2)
C8 0.029(3) 0.032(3) 0.030(3) 0.007(2) 0.008(2) 0.003(2)
C9 0.026(3) 0.028(3) 0.026(3) 0.007(2) 0.005(2) -0.004(2)
C10 0.025(3) 0.032(3) 0.029(3) 0.007(2) 0.003(2) 0.001(2)
C11 0.027(3) 0.030(3) 0.028(3) 0.012(2) 0.004(2) -0.003(2)
C12 0.029(3) 0.029(3) 0.030(3) 0.007(2) 0.002(2) -0.002(2)
C13 0.029(3) 0.027(3) 0.030(3) 0.007(2) 0.004(2) 0.001(2)
C14 0.027(3) 0.030(3) 0.026(3) 0.007(2) 0.002(2) -0.006(2)
C15 0.025(3) 0.029(3) 0.027(3) 0.007(2) 0.004(2) -0.000(2)
C16 0.026(3) 0.034(3) 0.030(3) 0.012(2) 0.007(2) 0.002(2)
C17 0.027(3) 0.033(3) 0.032(3) 0.006(2) 0.004(2) -0.005(2)
C18 0.025(3) 0.038(3) 0.038(3) 0.011(3) 0.008(2) 0.001(2)
C19 0.017(2) 0.043(3) 0.029(3) 0.012(2) 0.004(2) 0.001(2)
C20 0.020(2) 0.033(3) 0.029(3) 0.008(2) 0.002(2) -0.003(2)
C21 0.028(3) 0.037(3) 0.051(4) 0.018(3) 0.001(3) -0.008(2)
C22 0.035(3) 0.058(5) 0.047(4) 0.023(4) 0.000(3) -0.017(3)
C23 0.031(3) 0.044(4) 0.044(4) 0.021(3) 0.008(3) -0.004(3)
C24 0.050(4) 0.038(4) 0.046(4) 0.013(3) 0.012(3) 0.005(3)
C25 0.035(3) 0.037(3) 0.046(4) 0.018(3) 0.013(3) 0.010(3)
C26 0.031(3) 0.052(4) 0.054(4) 0.022(3) 0.003(3) 0.002(3)
C27 0.039(4) 0.047(4) 0.063(5) 0.029(4) 0.024(3) 0.014(3)
C28 0.095(7) 0.052(5) 0.076(6) 0.026(4) 0.063(6) 0.022(5)
C29 0.039(3) 0.033(3) 0.042(4) 0.014(3) 0.016(3) 0.003(3)
C30 0.052(4) 0.051(4) 0.057(5) 0.028(4) 0.028(4) 0.015(3)
C31 0.033(3) 0.030(3) 0.042(3) 0.007(3) 0.012(3) 0.001(2)
C32 0.043(4) 0.044(4) 0.059(5) 0.025(4) 0.016(3) 0.012(3)
C33 0.025(3) 0.037(3) 0.049(4) 0.003(3) 0.007(3) 0.003(2)
C34 0.050(4) 0.053(5) 0.063(5) 0.002(4) 0.031(4) 0.004(4)
C35 0.026(3) 0.036(3) 0.054(4) 0.010(3) 0.009(3) 0.001(2)
C36 0.038(4) 0.052(4) 0.068(5) 0.014(4) 0.025(4) -0.003(3)
C37 0.031(3) 0.035(3) 0.033(3) 0.010(3) 0.008(2) -0.000(2)
C38 0.025(3) 0.040(3) 0.037(3) 0.010(3) 0.004(2) -0.002(2)
C39 0.031(3) 0.055(4) 0.036(3) 0.012(3) 0.005(3) -0.002(3)
C40 0.030(3) 0.071(5) 0.044(4) 0.003(4) 0.001(3) 0.003(3)
C41 0.047(4) 0.066(5) 0.062(5) 0.035(4) 0.008(4) 0.005(4)
C42 0.034(3) 0.040(4) 0.042(4) 0.004(3) -0.001(3) -0.012(3)
C43 0.064(5) 0.081(6) 0.050(5) 0.017(4) 0.022(4) -0.012(5)
C44 0.050(5) 0.058(5) 0.071(6) 0.026(4) -0.001(4) -0.003(4)
C45 0.068(6) 0.079(7) 0.083(7) -0.033(6) 0.043(6) -0.026(5)
C46 0.053(4) 0.047(4) 0.039(4) 0.000(3) 0.001(3) 0.004(3)
C47 0.078(9) 0.203(19) 0.133(13) -0.088(13) 0.063(9) -0.05(1)
C48 0.025(3) 0.035(3) 0.030(3) 0.008(2) 0.004(2) 0.002(2)
C49 0.031(3) 0.035(3) 0.034(3) 0.011(3) 0.008(2) -0.001(2)
C50 0.044(4) 0.055(4) 0.060(5) 0.036(4) 0.022(3) 0.011(3)
C51 0.065(6) 0.080(6) 0.071(6) 0.041(5) 0.036(5) 0.027(5)
C52 0.065(6) 0.076(6) 0.106(8) 0.064(6) 0.037(6) 0.020(5)
C53 0.046(4) 0.047(4) 0.051(4) 0.027(3) 0.021(3) 0.019(3)
C54 0.064(6) 0.048(5) 0.079(6) -0.013(4) 0.023(5) 0.004(4)
C55 0.058(5) 0.068(5) 0.058(5) 0.012(4) 0.032(4) 0.010(4)
C56 0.036(3) 0.058(4) 0.037(3) 0.017(3) 0.005(3) 0.006(3)
C57 0.049(5) 0.103(8) 0.049(5) 0.033(5) -0.005(4) 0.005(5)
C58 0.052(5) 0.061(5) 0.048(4) -0.004(4) 0.009(4) -0.002(4)
C59 0.028(3) 0.033(3) 0.030(3) 0.010(2) 0.008(2) 0.001(2)
C60 0.034(3) 0.038(3) 0.034(3) 0.010(3) 0.008(3) -0.002(3)
C61 0.031(3) 0.044(4) 0.059(4) 0.023(3) 0.014(3) -0.001(3)
C62 0.066(5) 0.051(5) 0.052(5) 0.012(4) 0.023(4) -0.008(4)
C63 0.062(5) 0.064(5) 0.066(5) 0.036(5) 0.019(4) -0.008(4)
C64 0.036(3) 0.066(5) 0.038(4) 0.017(3) 0.008(3) 0.000(3)
C65 0.039(4) 0.088(7) 0.048(4) 0.020(4) 0.004(3) 0.001(4)
C66 0.061(6) 0.082(7) 0.054(5) -0.004(5) 0.008(4) -0.006(5)
C67 0.050(4) 0.060(5) 0.048(4) 0.030(4) 0.028(3) 0.020(4)
C68 0.066(5) 0.086(6) 0.070(6) 0.043(5) 0.048(5) 0.037(5)
C69 0.041(4) 0.078(6) 0.064(5) 0.034(5) 0.016(4) 0.014(4)
C70 0.024(3) 0.030(3) 0.035(3) 0.007(2) 0.004(2) -0.002(2)
C71 0.028(3) 0.029(3) 0.039(3) 0.009(3) 0.010(2) -0.000(2)
C72 0.036(3) 0.051(4) 0.025(3) 0.006(3) 0.001(2) -0.009(3)
C73 0.079(6) 0.063(6) 0.042(4) -0.013(4) 0.012(4) -0.035(5)
C74 0.043(4) 0.093(7) 0.070(6) 0.043(6) 0.010(4) -0.001(4)
C75 0.061(5) 0.047(4) 0.043(4) 0.017(3) 0.023(3) 0.023(4)
C76 0.091(7) 0.079(7) 0.073(6) 0.048(6) 0.035(6) 0.031(6)
C77 0.045(4) 0.081(6) 0.070(6) 0.035(5) 0.011(4) 0.025(4)
C78 0.047(4) 0.043(4) 0.041(4) 0.016(3) 0.019(3) 0.006(3)
C79 0.069(5) 0.063(5) 0.039(4) 0.014(4) 0.024(4) 0.007(4)
C80 0.056(4) 0.052(4) 0.052(4) 0.025(4) 0.022(4) 0.014(4)
C81 0.104(9) 0.079(8) 0.071(7) 0.019(6) 0.018(6) 0.001(7)
O1 0.054(6) 0.44(3) 0.106(9) -0.054(13) 0.005(6) -0.023(11)

loop_
_atom_type_symbol
_atom_type_scat_dispersion_real
_atom_type_scat_dispersion_imag
_atom_type_scat_Cromer_Mann_a1
_atom_type_scat_Cromer_Mann_b1
_atom_type_scat_Cromer_Mann_a2
_atom_type_scat_Cromer_Mann_b2
_atom_type_scat_Cromer_Mann_a3
_atom_type_scat_Cromer_Mann_b3
_atom_type_scat_Cromer_Mann_a4
_atom_type_scat_Cromer_Mann_b4
_atom_type_scat_Cromer_Mann_c
_atom_type_scat_source
'C   ' 0.0033 0.0016 2.3100 20.8439 1.0200 10.2075 1.5886 0.5687 0.8650 51.6512 0.2156 International_Tables_Vol_IV_Table_2.2B
'H   ' 0.0000 0.0000 0.4930 10.5109 0.3229 26.1257 0.1402 3.1424 0.0408 57.7997 0.0030 International_Tables_Vol_IV_Table_2.2B
'N   ' 0.0061 0.0033 12.2126 0.0057 3.1322 9.8933 2.0125 28.9975 1.1663 0.5826 -11.5290 International_Tables_Vol_IV_Table_2.2B
'O   ' 0.0106 0.0060 3.0485 13.2771 2.2868 5.7011 1.5463 0.3239 0.8670 32.9089 0.2508 International_Tables_Vol_IV_Table_2.2B
'Si  ' 0.0720 0.0710 6.2915 2.4386 3.0353 32.3337 1.9891 0.6785 1.5410 81.6937 1.1407 International_Tables_Vol_IV_Table_2.2B
'Cl  ' 0.1484 0.1585 11.4604 0.0104 7.1964 1.1662 6.2556 18.5194 1.6455 47.7784 -9.5574 International_Tables_Vol_IV_Table_2.2B
'Pt  ' -2.3520 8.3880 27.0059 1.5129 17.7639 8.8117 15.7131 0.4246 5.7837 38.6103 11.6883 International_Tables_Vol_IV_Table_2.2B

loop_
_geom_angle_atom_site_label_1
_geom_angle_atom_site_label_2
_geom_angle_atom_site_label_3
_geom_angle
_geom_angle_publ_flag
N1 Pt1 N2 89.8(2) yes
N1 Pt1 N3 178.8(2) yes
N2 Pt1 N3 90.1(2) yes
N1 Pt1 N4 90.1(2) yes
N2 Pt1 N4 179.9(2) yes
N3 Pt1 N4 90.0(2) yes
C60 Si1 C61 108.2(3) yes
C60 Si1 C64 107.3(3) yes
C61 Si1 C64 108.3(4) yes
C60 Si1 C67 106.8(3) yes
C61 Si1 C67 116.0(3) yes
C64 Si1 C67 109.9(4) yes
C71 Si2 C72 104.6(3) yes
C71 Si2 C75 109.0(3) yes
C72 Si2 C75 111.1(4) yes
C71 Si2 C78 107.8(3) yes
C72 Si2 C78 115.7(3) yes
C75 Si2 C78 108.5(3) yes
C38 Si3 C39 106.0(3) yes
C38 Si3 C42 107.9(3) yes
C39 Si3 C42 110.8(3) yes
C38 Si3 C45 109.5(4) yes
C39 Si3 C45 111.5(5) yes
C42 Si3 C45 111.0(5) yes
C49 Si4 C50 104.3(3) yes
C49 Si4 C53 108.4(3) yes
C50 Si4 C53 109.5(4) yes
C49 Si4 C56 107.9(3) yes
C50 Si4 C56 116.1(4) yes
C53 Si4 C56 110.2(4) yes
Pt1 N1 C1 125.9(4) yes
Pt1 N1 C4 125.8(4) yes
C1 N1 C4 108.3(5) yes
Pt1 N2 C6 125.8(4) yes
Pt1 N2 C9 125.5(4) yes
C6 N2 C9 108.8(5) yes
Pt1 N3 C11 125.6(4) yes
Pt1 N3 C14 125.9(4) yes
C11 N3 C14 108.5(5) yes
Pt1 N4 C16 125.5(4) yes
Pt1 N4 C19 125.0(4) yes
C16 N4 C19 109.5(5) yes
N1 C1 C2 109.1(5) yes
N1 C1 C20 122.8(5) yes
C2 C1 C20 127.7(5) yes
C1 C2 C3 106.5(5) yes
C1 C2 C21 128.5(6) yes
C3 C2 C21 124.7(6) yes
C2 C3 C4 106.7(5) yes
C2 C3 C23 124.2(5) yes
C4 C3 C23 129.1(5) yes
N1 C4 C3 109.0(5) yes
N1 C4 C5 123.9(5) yes
C3 C4 C5 126.9(6) yes
C4 C5 C6 123.3(5) yes
C4 C5 C48 119.4(5) yes
C6 C5 C48 117.3(5) yes
N2 C6 C5 123.6(5) yes
N2 C6 C7 108.2(5) yes
C5 C6 C7 127.8(5) yes
C6 C7 C8 107.7(5) yes
C6 C7 C25 129.3(6) yes
C8 C7 C25 123.0(6) yes
C7 C8 C9 107.1(5) yes
C7 C8 C27 124.2(6) yes
C9 C8 C27 128.7(6) yes
N2 C9 C8 108.0(5) yes
N2 C9 C10 123.6(5) yes
C8 C9 C10 127.8(5) yes
C9 C10 C11 123.4(6) yes
C9 C10 C59 118.0(5) yes
C11 C10 C59 118.6(5) yes
N3 C11 C10 123.7(5) yes
N3 C11 C12 108.4(5) yes
C10 C11 C12 127.6(5) yes
C11 C12 C13 106.8(5) yes
C11 C12 C29 127.6(6) yes
C13 C12 C29 125.3(6) yes
C12 C13 C14 107.2(5) yes
C12 C13 C31 124.4(6) yes
C14 C13 C31 128.2(6) yes
N3 C14 C13 109.0(5) yes
N3 C14 C15 123.8(5) yes
C13 C14 C15 126.9(6) yes
C14 C15 C16 122.3(5) yes
C14 C15 C70 119.0(5) yes
C16 C15 C70 118.6(5) yes
N4 C16 C15 124.3(5) yes
N4 C16 C17 108.7(5) yes
C15 C16 C17 126.8(6) yes
C16 C17 C18 107.4(6) yes
C16 C17 C33 127.6(5) yes
C18 C17 C33 125.0(6) yes
C17 C18 C19 106.2(5) yes
C17 C18 C35 125.9(6) yes
C19 C18 C35 127.7(6) yes
N4 C19 C18 108.1(5) yes
N4 C19 C20 124.6(5) yes
C18 C19 C20 126.8(5) yes
C1 C20 C19 123.5(5) yes
C1 C20 C37 117.1(5) yes
C19 C20 C37 119.4(5) yes
C2 C21 C22 112.9(6) yes
C2 C21 H211 108.621 no
C22 C21 H211 108.618 no
C2 C21 H212 108.622 no
C22 C21 H212 108.621 no
H211 C21 H212 109.467 no
C21 C22 H221 109.467 no
C21 C22 H222 109.467 no
H221 C22 H222 109.477 no
C21 C22 H223 109.465 no
H221 C22 H223 109.475 no
H222 C22 H223 109.475 no
C3 C23 C24 114.4(6) yes
C3 C23 H231 108.213 no
C24 C23 H231 108.216 no
C3 C23 H232 108.215 no
C24 C23 H232 108.216 no
H231 C23 H232 109.467 no
C23 C24 H241 109.467 no
C23 C24 H242 109.467 no
H241 C24 H242 109.475 no
C23 C24 H243 109.467 no
H241 C24 H243 109.476 no
H242 C24 H243 109.476 no
C7 C25 C26 111.2(6) yes
C7 C25 H251 109.051 no
C26 C25 H251 109.049 no
C7 C25 H252 109.050 no
C26 C25 H252 109.049 no
H251 C25 H252 109.467 no
C25 C26 H261 109.468 no
C25 C26 H262 109.468 no
H261 C26 H262 109.477 no
C25 C26 H263 109.466 no
H261 C26 H263 109.474 no
H262 C26 H263 109.475 no
C8 C27 C28 110.7(7) yes
C8 C27 H271 109.157 no
C28 C27 H271 109.159 no
C8 C27 H272 109.156 no
C28 C27 H272 109.159 no
H271 C27 H272 109.467 no
C27 C28 H281 109.467 no
C27 C28 H282 109.468 no
H281 C28 H282 109.475 no
C27 C28 H283 109.467 no
H281 C28 H283 109.475 no
H282 C28 H283 109.476 no
C12 C29 C30 112.6(6) yes
C12 C29 H291 108.681 no
C30 C29 H291 108.678 no
C12 C29 H292 108.681 no
C30 C29 H292 108.677 no
H291 C29 H292 109.466 no
C29 C30 H301 109.467 no
C29 C30 H302 109.466 no
H301 C30 H302 109.475 no
C29 C30 H303 109.467 no
H301 C30 H303 109.476 no
H302 C30 H303 109.476 no
C13 C31 C32 112.7(6) yes
C13 C31 H311 108.660 no
C32 C31 H311 108.660 no
C13 C31 H312 108.660 no
C32 C31 H312 108.660 no
H311 C31 H312 109.467 no
C31 C32 H321 109.467 no
C31 C32 H322 109.467 no
H321 C32 H322 109.476 no
C31 C32 H323 109.466 no
H321 C32 H323 109.476 no
H322 C32 H323 109.476 no
C17 C33 C34 112.9(6) yes
C17 C33 H331 108.615 no
C34 C33 H331 108.616 no
C17 C33 H332 108.615 no
C34 C33 H332 108.616 no
H331 C33 H332 109.465 no
C33 C34 H341 109.467 no
C33 C34 H342 109.467 no
H341 C34 H342 109.476 no
C33 C34 H343 109.466 no
H341 C34 H343 109.475 no
H342 C34 H343 109.475 no
C18 C35 C36 113.2(6) yes
C18 C35 H351 108.519 no
C36 C35 H351 108.523 no
C18 C35 H352 108.520 no
C36 C35 H352 108.523 no
H351 C35 H352 109.466 no
C35 C36 H361 109.465 no
C35 C36 H362 109.466 no
H361 C36 H362 109.476 no
C35 C36 H363 109.466 no
H361 C36 H363 109.476 no
H362 C36 H363 109.478 no
C20 C37 C38 173.8(7) yes
Si3 C38 C37 175.8(6) yes
Si3 C39 C40 112.4(6) yes
Si3 C39 C41 113.5(5) yes
C40 C39 C41 110.8(7) yes
Si3 C39 H391 104.906 no
C40 C39 H391 107.957 no
C41 C39 H391 106.712 no
C39 C40 H401 109.466 no
C39 C40 H402 109.466 no
H401 C40 H402 109.476 no
C39 C40 H403 109.467 no
H401 C40 H403 109.476 no
H402 C40 H403 109.477 no
C39 C41 H411 109.466 no
C39 C41 H412 109.466 no
H411 C41 H412 109.476 no
C39 C41 H413 109.466 no
H411 C41 H413 109.476 no
H412 C41 H413 109.476 no
Si3 C42 C43 111.3(6) yes
Si3 C42 C44 112.1(6) yes
C43 C42 C44 111.7(8) yes
Si3 C42 H421 107.152 no
C43 C42 H421 107.553 no
C44 C42 H421 106.736 no
C42 C43 H431 109.467 no
C42 C43 H432 109.466 no
H431 C43 H432 109.475 no
C42 C43 H433 109.467 no
H431 C43 H433 109.477 no
H432 C43 H433 109.475 no
C42 C44 H441 109.463 no
C42 C44 H442 109.465 no
H441 C44 H442 109.476 no
C42 C44 H443 109.466 no
H441 C44 H443 109.478 no
H442 C44 H443 109.480 no
Si3 C45 C46 115.9(6) yes
Si3 C45 C47 120.3(8) yes
C46 C45 C47 118.8(9) yes
Si3 C45 H451 98.584 no
C46 C45 H451 102.053 no
C47 C45 H451 91.906 no
C45 C46 H461 109.468 no
C45 C46 H462 109.451 no
H461 C46 H462 109.477 no
C45 C46 H463 109.480 no
H461 C46 H463 109.477 no
H462 C46 H463 109.475 no
C45 C47 H471 109.441 no
C45 C47 H472 109.444 no
H471 C47 H472 109.469 no
C45 C47 H473 109.477 no
H471 C47 H473 109.481 no
H472 C47 H473 109.514 no
C5 C48 C49 175.3(7) yes
Si4 C49 C48 176.5(6) yes
Si4 C50 C51 112.6(6) yes
Si4 C50 C52 114.8(6) yes
C51 C50 C52 110.7(7) yes
Si4 C50 H501 103.665 no
C51 C50 H501 108.505 no
C52 C50 H501 105.937 no
C50 C51 H511 109.467 no
C50 C51 H512 109.467 no
H511 C51 H512 109.476 no
C50 C51 H513 109.466 no
H511 C51 H513 109.475 no
H512 C51 H513 109.476 no
C50 C52 H521 109.467 no
C50 C52 H522 109.467 no
H521 C52 H522 109.478 no
C50 C52 H523 109.465 no
H521 C52 H523 109.475 no
H522 C52 H523 109.476 no
Si4 C53 C54 111.2(5) yes
Si4 C53 C55 114.0(6) yes
C54 C53 C55 109.9(7) yes
Si4 C53 H531 105.153 no
C54 C53 H531 109.688 no
C55 C53 H531 106.558 no
C53 C54 H541 109.466 no
C53 C54 H542 109.467 no
H541 C54 H542 109.477 no
C53 C54 H543 109.466 no
H541 C54 H543 109.474 no
H542 C54 H543 109.476 no
C53 C55 H551 109.467 no
C53 C55 H552 109.466 no
H551 C55 H552 109.475 no
C53 C55 H553 109.466 no
H551 C55 H553 109.478 no
H552 C55 H553 109.476 no
Si4 C56 C57 112.5(6) yes
Si4 C56 C58 113.5(5) yes
C57 C56 C58 112.3(7) yes
Si4 C56 H561 105.392 no
C57 C56 H561 106.712 no
C58 C56 H561 105.637 no
C56 C57 H571 109.465 no
C56 C57 H572 109.466 no
H571 C57 H572 109.473 no
C56 C57 H573 109.468 no
H571 C57 H573 109.477 no
H572 C57 H573 109.479 no
C56 C58 H581 109.469 no
C56 C58 H582 109.467 no
H581 C58 H582 109.477 no
C56 C58 H583 109.466 no
H581 C58 H583 109.475 no
H582 C58 H583 109.474 no
C10 C59 C60 176.1(6) yes
Si1 C60 C59 176.0(6) yes
Si1 C61 C62 115.1(5) yes
Si1 C61 C63 112.4(6) yes
C62 C61 C63 110.7(6) yes
Si1 C61 H611 103.646 no
C62 C61 H611 105.642 no
C63 C61 H611 108.682 no
C61 C62 H621 109.466 no
C61 C62 H622 109.467 no
H621 C62 H622 109.474 no
C61 C62 H623 109.468 no
H621 C62 H623 109.476 no
H622 C62 H623 109.476 no
C61 C63 H631 109.468 no
C61 C63 H632 109.465 no
H631 C63 H632 109.474 no
C61 C63 H633 109.468 no
H631 C63 H633 109.477 no
H632 C63 H633 109.475 no
Si1 C64 C65 112.7(6) yes
Si1 C64 C66 110.1(6) yes
C65 C64 C66 112.0(7) yes
Si1 C64 H641 107.639 no
C65 C64 H641 105.584 no
C66 C64 H641 108.446 no
C64 C65 H651 109.467 no
C64 C65 H652 109.468 no
H651 C65 H652 109.475 no
C64 C65 H653 109.467 no
H651 C65 H653 109.474 no
H652 C65 H653 109.476 no
C64 C66 H661 109.469 no
C64 C66 H662 109.466 no
H661 C66 H662 109.475 no
C64 C66 H663 109.467 no
H661 C66 H663 109.476 no
H662 C66 H663 109.474 no
Si1 C67 C68 113.6(5) yes
Si1 C67 C69 113.8(6) yes
C68 C67 C69 110.8(7) yes
Si1 C67 H671 103.721 no
C68 C67 H671 107.210 no
C69 C67 H671 107.037 no
C67 C68 H681 109.466 no
C67 C68 H682 109.467 no
H681 C68 H682 109.476 no
C67 C68 H683 109.465 no
H681 C68 H683 109.476 no
H682 C68 H683 109.477 no
C67 C69 H691 109.466 no
C67 C69 H692 109.468 no
H691 C69 H692 109.476 no
C67 C69 H693 109.466 no
H691 C69 H693 109.475 no
H692 C69 H693 109.476 no
C15 C70 C71 174.9(7) yes
Si2 C71 C70 170.2(6) yes
Si2 C72 C73 112.8(6) yes
Si2 C72 C74 112.8(6) yes
C73 C72 C74 110.6(8) yes
Si2 C72 H721 105.088 no
C73 C72 H721 107.513 no
C74 C72 H721 107.597 no
C72 C73 H731 109.468 no
C72 C73 H732 109.469 no
H731 C73 H732 109.476 no
C72 C73 H733 109.466 no
H731 C73 H733 109.473 no
H732 C73 H733 109.476 no
C72 C74 H741 109.465 no
C72 C74 H742 109.466 no
H741 C74 H742 109.474 no
C72 C74 H743 109.468 no
H741 C74 H743 109.477 no
H742 C74 H743 109.477 no
Si2 C75 C76 111.9(6) yes
Si2 C75 C77 112.4(6) yes
C76 C75 C77 110.1(8) yes
Si2 C75 H751 105.922 no
C76 C75 H751 108.457 no
C77 C75 H751 107.859 no
C75 C76 H761 109.465 no
C75 C76 H762 109.468 no
H761 C76 H762 109.477 no
C75 C76 H763 109.466 no
H761 C76 H763 109.474 no
H762 C76 H763 109.478 no
C75 C77 H771 109.470 no
C75 C77 H772 109.469 no
H771 C77 H772 109.475 no
C75 C77 H773 109.468 no
H771 C77 H773 109.474 no
H772 C77 H773 109.472 no
Si2 C78 C79 113.2(5) yes
Si2 C78 C80 115.8(5) yes
C79 C78 C80 109.8(6) yes
Si2 C78 H781 102.064 no
C79 C78 H781 109.123 no
C80 C78 H781 106.068 no
C78 C79 H791 109.468 no
C78 C79 H792 109.467 no
H791 C79 H792 109.476 no
C78 C79 H793 109.466 no
H791 C79 H793 109.476 no
H792 C79 H793 109.474 no
C78 C80 H801 109.468 no
C78 C80 H802 109.466 no
H801 C80 H802 109.476 no
C78 C80 H803 109.466 no
H801 C80 H803 109.477 no
H802 C80 H803 109.475 no
Cl1 C81 Cl2 115.3(8) yes
Cl1 C81 H811 107.992 no
Cl2 C81 H811 107.994 no
Cl1 C81 H812 107.991 no
Cl2 C81 H812 107.994 no
H811 C81 H812 109.465 no

loop_
_geom_bond_atom_site_label_1
_geom_bond_atom_site_label_2
_geom_bond_distance
_geom_bond_publ_flag
Pt1 N1 1.980(5) yes
Pt1 N2 1.983(5) yes
Pt1 N3 1.978(5) yes
Pt1 N4 1.992(5) yes
Cl1 C81 1.700(14) yes
Cl2 C81 1.741(14) yes
Si1 C60 1.863(7) yes
Si1 C61 1.884(8) yes
Si1 C64 1.911(8) yes
Si1 C67 1.891(7) yes
Si2 C71 1.857(7) yes
Si2 C72 1.878(7) yes
Si2 C75 1.889(8) yes
Si2 C78 1.901(7) yes
Si3 C38 1.845(6) yes
Si3 C39 1.888(8) yes
Si3 C42 1.885(8) yes
Si3 C45 1.877(9) yes
Si4 C49 1.855(7) yes
Si4 C50 1.893(7) yes
Si4 C53 1.894(7) yes
Si4 C56 1.875(8) yes
N1 C1 1.381(7) yes
N1 C4 1.361(8) yes
N2 C6 1.371(7) yes
N2 C9 1.372(7) yes
N3 C11 1.377(8) yes
N3 C14 1.361(8) yes
N4 C16 1.356(8) yes
N4 C19 1.357(8) yes
C1 C2 1.449(9) yes
C1 C20 1.427(8) yes
C2 C3 1.386(9) yes
C2 C21 1.495(9) yes
C3 C4 1.460(8) yes
C3 C23 1.492(9) yes
C4 C5 1.419(8) yes
C5 C6 1.418(8) yes
C5 C48 1.432(8) yes
C6 C7 1.444(8) yes
C7 C8 1.360(9) yes
C7 C25 1.524(8) yes
C8 C9 1.454(8) yes
C8 C27 1.494(9) yes
C9 C10 1.411(8) yes
C10 C11 1.416(9) yes
C10 C59 1.449(8) yes
C11 C12 1.466(8) yes
C12 C13 1.364(9) yes
C12 C29 1.499(9) yes
C13 C14 1.457(8) yes
C13 C31 1.516(9) yes
C14 C15 1.420(8) yes
C15 C16 1.426(8) yes
C15 C70 1.428(8) yes
C16 C17 1.453(8) yes
C17 C18 1.368(9) yes
C17 C33 1.511(9) yes
C18 C19 1.479(8) yes
C18 C35 1.499(8) yes
C19 C20 1.408(9) yes
C20 C37 1.442(8) yes
C21 C22 1.534(12) yes
C21 H211 1.000 no
C21 H212 1.000 no
C22 H221 1.000 no
C22 H222 1.000 no
C22 H223 1.000 no
C23 C24 1.517(11) yes
C23 H231 1.000 no
C23 H232 1.000 no
C24 H241 1.000 no
C24 H242 1.000 no
C24 H243 1.000 no
C25 C26 1.54(1) yes
C25 H251 1.000 no
C25 H252 1.000 no
C26 H261 1.000 no
C26 H262 1.000 no
C26 H263 1.000 no
C27 C28 1.523(13) yes
C27 H271 1.000 no
C27 H272 1.000 no
C28 H281 1.000 no
C28 H282 1.000 no
C28 H283 1.000 no
C29 C30 1.52(1) yes
C29 H291 1.000 no
C29 H292 1.000 no
C30 H301 1.000 no
C30 H302 1.000 no
C30 H303 1.000 no
C31 C32 1.52(1) yes
C31 H311 1.000 no
C31 H312 1.000 no
C32 H321 1.000 no
C32 H322 1.000 no
C32 H323 1.000 no
C33 C34 1.516(12) yes
C33 H331 1.000 no
C33 H332 1.000 no
C34 H341 1.000 no
C34 H342 1.000 no
C34 H343 1.000 no
C35 C36 1.533(12) yes
C35 H351 1.000 no
C35 H352 1.000 no
C36 H361 1.000 no
C36 H362 1.000 no
C36 H363 1.000 no
C37 C38 1.208(9) yes
C39 C40 1.54(1) yes
C39 C41 1.518(11) yes
C39 H391 1.000 no
C40 H401 1.000 no
C40 H402 1.000 no
C40 H403 1.000 no
C41 H411 1.000 no
C41 H412 1.000 no
C41 H413 1.000 no
C42 C43 1.533(12) yes
C42 C44 1.538(12) yes
C42 H421 1.000 no
C43 H431 1.000 no
C43 H432 1.000 no
C43 H433 1.000 no
C44 H441 1.000 no
C44 H442 1.000 no
C44 H443 1.000 no
C45 C46 1.474(12) yes
C45 C47 1.458(5) yes
C45 H451 1.000 no
C46 H461 1.000 no
C46 H462 1.000 no
C46 H463 1.000 no
C47 H471 1.000 no
C47 H472 1.000 no
C47 H473 1.000 no
C48 C49 1.209(9) yes
C50 C51 1.535(13) yes
C50 C52 1.539(11) yes
C50 H501 1.000 no
C51 H511 1.000 no
C51 H512 1.000 no
C51 H513 1.000 no
C52 H521 1.000 no
C52 H522 1.000 no
C52 H523 1.000 no
C53 C54 1.521(13) yes
C53 C55 1.533(11) yes
C53 H531 1.000 no
C54 H541 1.000 no
C54 H542 1.000 no
C54 H543 1.000 no
C55 H551 1.000 no
C55 H552 1.000 no
C55 H553 1.000 no
C56 C57 1.551(11) yes
C56 C58 1.555(12) yes
C56 H561 1.000 no
C57 H571 1.000 no
C57 H572 1.000 no
C57 H573 1.000 no
C58 H581 1.000 no
C58 H582 1.000 no
C58 H583 1.000 no
C59 C60 1.199(9) yes
C61 C62 1.541(12) yes
C61 C63 1.527(11) yes
C61 H611 1.000 no
C62 H621 1.000 no
C62 H622 1.000 no
C62 H623 1.000 no
C63 H631 1.000 no
C63 H632 1.000 no
C63 H633 1.000 no
C64 C65 1.516(12) yes
C64 C66 1.545(14) yes
C64 H641 1.000 no
C65 H651 1.000 no
C65 H652 1.000 no
C65 H653 1.000 no
C66 H661 1.000 no
C66 H662 1.000 no
C66 H663 1.000 no
C67 C68 1.54(1) yes
C67 C69 1.532(12) yes
C67 H671 1.000 no
C68 H681 1.000 no
C68 H682 1.000 no
C68 H683 1.000 no
C69 H691 1.000 no
C69 H692 1.000 no
C69 H693 1.000 no
C70 C71 1.204(9) yes
C72 C73 1.533(11) yes
C72 C74 1.539(13) yes
C72 H721 1.000 no
C73 H731 1.000 no
C73 H732 1.000 no
C73 H733 1.000 no
C74 H741 1.000 no
C74 H742 1.000 no
C74 H743 1.000 no
C75 C76 1.523(13) yes
C75 C77 1.525(13) yes
C75 H751 1.000 no
C76 H761 1.000 no
C76 H762 1.000 no
C76 H763 1.000 no
C77 H771 1.000 no
C77 H772 1.000 no
C77 H773 1.000 no
C78 C79 1.545(11) yes
C78 C80 1.54(1) yes
C78 H781 1.000 no
C79 H791 1.000 no
C79 H792 1.000 no
C79 H793 1.000 no
C80 H801 1.000 no
C80 H802 1.000 no
C80 H803 1.000 no
C81 H811 1.000 no
C81 H812 1.000 no
